data_2102238
loop_
_publ_author_name
'Godino Salido, M. Luz'
'Arranz Mascar\'os, Paloma'
'L\'opez Garz\'on, Rafael'
'Guti\'errez Valero, M. Dolores'
'Low, John N.'
'Gallagher, John F.'
'Glidewell, Christopher'

_publ_section_title
;
 Hydrated metal(II) complexes of
 <i>N</i>-(6-amino-3,4-dihydro-3-methyl-5-nitroso-4-oxopyrimidin-2-yl)
 derivatives of glycine, glycylglycine, threonine, serine, valine and
 methionine: a monomeric complex and coordination polymers in one, two
 and three dimensions linked by hydrogen bonding
;
_journal_issue 1
_journal_name_full 'Acta Crystallographica Section B'
_journal_page_first 46
_journal_page_last 64
_journal_paper_doi 10.1107/S0108768103029136
_journal_volume 60
_journal_year 2004
_chemical_formula_moiety 'C20 H36 Ba N10 O12 S2, 3(H2 O)'
_chemical_formula_sum 'C20 H42 Ba N10 O15 S2'
_chemical_formula_weight 864.11
_chemical_name_systematic ?
_space_group_IT_number 78
_symmetry_cell_setting tetragonal
_symmetry_space_group_name_Hall 'P 4cw'
_symmetry_space_group_name_H-M 'P 43'
_atom_sites_solution_hydrogens geom
_atom_sites_solution_primary direct
_atom_sites_solution_secondary difmap
_cell_angle_alpha 90.00
_cell_angle_beta 90.00
_cell_angle_gamma 90.00
_cell_formula_units_Z 4
_cell_length_a 21.6978(2)
_cell_length_b 21.6978(2)
_cell_length_c 7.40570(10)
_cell_measurement_reflns_used 7394
_cell_measurement_temperature 120(2)
_cell_measurement_theta_max 27.49
_cell_measurement_theta_min 2.97
_cell_volume 3486.56(7)
_computing_cell_refinement 'DENZO-SMN (Otwinowski & Minor, 1997)'
_computing_data_collection 'Kappa-CCD server software (Nonius, 1997)'
_computing_data_reduction 'DENZO-SMN (Otwinowski & Minor, 1997)'
_computing_molecular_graphics 'PLATON (Spek, 2003)'
_computing_publication_material 'SHELXL-97  (Sheldrick, 1997a) and  PRPKAPPA (Ferguson, 1999)'
_computing_structure_refinement 'SHELXL-97 (Sheldrick, 1997a)'
_computing_structure_solution 'SHELXS-97 (Sheldrick, 1997b)'
_diffrn_ambient_temperature 120(2)
_diffrn_measured_fraction_theta_full 0.992
_diffrn_measured_fraction_theta_max 0.992
_diffrn_measurement_device_type Kappa-CCD
_diffrn_measurement_method '\f scans, and \w scans with \k offsets'
_diffrn_radiation_monochromator graphite
_diffrn_radiation_source 'fine-focus sealed X-ray tube'
_diffrn_radiation_type 'Mo K\a'
_diffrn_radiation_wavelength 0.71073
_diffrn_reflns_av_R_equivalents 0.0720
_diffrn_reflns_av_sigmaI/netI 0.0676
_diffrn_reflns_limit_h_max 23
_diffrn_reflns_limit_h_min -28
_diffrn_reflns_limit_k_max 26
_diffrn_reflns_limit_k_min -28
_diffrn_reflns_limit_l_max 7
_diffrn_reflns_limit_l_min -9
_diffrn_reflns_number 21371
_diffrn_reflns_theta_full 27.49
_diffrn_reflns_theta_max 27.49
_diffrn_reflns_theta_min 2.97
_diffrn_standards_decay_% 0
_exptl_absorpt_coefficient_mu 1.337
_exptl_absorpt_correction_T_max 0.974
_exptl_absorpt_correction_T_min 0.501
_exptl_absorpt_correction_type multi-scan
_exptl_absorpt_process_details 'DENZO-SMN (Otwinowski & Minor, 1997)'
_exptl_crystal_colour pink
_exptl_crystal_density_diffrn 1.646
_exptl_crystal_density_method 'not measured'
_exptl_crystal_description plate
_exptl_crystal_F_000 1760
_exptl_crystal_size_max 0.60
_exptl_crystal_size_mid 0.03
_exptl_crystal_size_min 0.02
_refine_diff_density_max 0.736
_refine_diff_density_min -0.709
_refine_ls_abs_structure_details 'Flack (1983), 3077 Friedel pairs'
_refine_ls_abs_structure_Flack -0.022(13)
_refine_ls_extinction_method none
_refine_ls_goodness_of_fit_ref 1.048
_refine_ls_hydrogen_treatment constr
_refine_ls_matrix_type full
_refine_ls_number_parameters 478
_refine_ls_number_reflns 7394
_refine_ls_number_restraints 46
_refine_ls_restrained_S_all 1.046
_refine_ls_R_factor_all 0.0393
_refine_ls_R_factor_gt 0.0359
_refine_ls_shift/su_max 0.001
_refine_ls_shift/su_mean 0.000
_refine_ls_structure_factor_coef Fsqd
_refine_ls_weighting_details 'w=1/[\s^2^(Fo^2^)+(0.0289P)^2^+4.0203P] where P=(Fo^2^+2Fc^2^)/3'
_refine_ls_weighting_scheme calc
_refine_ls_wR_factor_gt 0.0864
_refine_ls_wR_factor_ref 0.0885
_reflns_number_gt 7035
_reflns_number_total 7394
_reflns_threshold_expression I>2\s(I)
_cod_data_source_file na5011.cif
_cod_data_source_block IX
_cod_depositor_comments
;
The following automatic conversions were performed:
'_exptl_absorpt_correction_type' value 'Multi-scan' changed to
'multi-scan' according to
'/home/saulius/struct/CIF-dictionaries/cif_core.dic' dictionary named
'cif_core.dic' version 2.4.1 from 2010-06-29.

Automatic conversion script
Id: cif_fix_enum 1527 2010-12-29 10:47:43Z saulius 

The following automatic conversions were performed:

'_exptl_absorpt_correction_type' value 'Multi-scan' changed to
'multi-scan' according to
/home/saulius/struct/CIF-dictionaries/cif_core.dic dictionary named
'cif_core.dic' version 2.4.1 from 2010-06-29.

Automatic conversion script
Id: cif_fix_values 1715 2011-07-08 13:25:40Z adriana 
;
_cod_database_code 2102238

loop_
_symmetry_equiv_pos_as_xyz
'x, y, z'
'-x, -y, z+1/2'
'-y, x, z+3/4'
'y, -x, z+1/4'

loop_
_atom_site_label
_atom_site_fract_x
_atom_site_fract_y
_atom_site_fract_z
_atom_site_U_iso_or_equiv
_atom_site_adp_type
_atom_site_calc_flag
_atom_site_refinement_flags
_atom_site_occupancy
_atom_site_disorder_assembly
_atom_site_disorder_group
_atom_site_type_symbol
Ba1 0.957253(10) 0.462796(9) 0.21367(4) 0.01623(6) Uani d . 1 . . Ba
N11 0.81697(14) 0.19326(14) 0.4534(5) 0.0180(6) Uani d . 1 . . N
C12 0.85107(19) 0.20849(18) 0.3112(6) 0.0191(8) Uani d . 1 . . C
N12 0.90398(16) 0.23818(16) 0.3398(5) 0.0217(7) Uani d . 1 . . N
C121 0.9245(2) 0.25853(19) 0.5156(6) 0.0236(9) Uani d . 1 B . C
C122 0.94256(17) 0.32663(17) 0.5134(5) 0.0140(7) Uani d . 1 . . C
O11 0.96619(13) 0.34813(12) 0.3717(4) 0.0207(6) Uani d . 1 . . O
O12 0.93432(13) 0.35532(13) 0.6595(4) 0.0211(6) Uani d . 1 . . O
C123 0.9803(3) 0.22122(18) 0.5826(9) 0.0450(15) Uani d D 1 . . C
C12A 0.9821(5) 0.1512(3) 0.568(3) 0.042(3) Uani d PDU 0.39 B -1 C
S1A 1.04813(18) 0.10993(17) 0.5036(8) 0.0556(13) Uani d PD 0.39 B -1 S
C12D 1.0326(12) 0.1124(11) 0.2713(12) 0.085(7) Uani d PDU 0.39 B -1 C
C12B 0.9669(5) 0.1528(4) 0.605(5) 0.042(3) Uani d PDU 0.27 B -2 C
S1B 1.0321(3) 0.1090(3) 0.6610(9) 0.0402(15) Uani d PD 0.27 B -2 S
C12E 1.0365(10) 0.1320(9) 0.8879(14) 0.043(5) Uani d PDU 0.27 B -2 C
C12C 0.9587(9) 0.1554(5) 0.616(4) 0.042(3) Uani d PDU 0.34 B -3 C
S1C 1.0062(3) 0.1086(3) 0.7504(13) 0.079(3) Uani d PD 0.34 B -3 S
C12F 0.9591(11) 0.0444(9) 0.788(6) 0.130(13) Uani d PDU 0.34 B -3 C
N13 0.83557(17) 0.19498(17) 0.1346(5) 0.0231(8) Uani d . 1 . . N
C131 0.8732(2) 0.2181(3) -0.0147(7) 0.0378(12) Uani d . 1 . . C
C14 0.7834(2) 0.15979(19) 0.0938(6) 0.0243(9) Uani d . 1 . . C
O14 0.77333(15) 0.14408(16) -0.0624(4) 0.0321(8) Uani d . 1 . . O
C15 0.74418(19) 0.14520(18) 0.2475(6) 0.0205(9) Uani d . 1 . . C
N15 0.69166(15) 0.11603(15) 0.2017(6) 0.0213(7) Uani d . 1 . . N
O15 0.65552(13) 0.10002(15) 0.3312(4) 0.0267(7) Uani d . 1 . . O
C16 0.76370(18) 0.16220(18) 0.4246(6) 0.0194(9) Uani d . 1 . . C
N16 0.73105(17) 0.14872(18) 0.5679(5) 0.0257(8) Uani d . 1 . . N
N21 0.69870(15) 0.67143(15) 0.2500(5) 0.0196(7) Uani d . 1 . . N
C22 0.72001(17) 0.64154(18) 0.1063(6) 0.0269(8) Uani d . 1 . . C
N22 0.74292(16) 0.58507(15) 0.1249(5) 0.0194(7) Uani d . 1 . . N
C221 0.74280(18) 0.55149(19) 0.2962(6) 0.0198(8) Uani d . 1 . . C
C222 0.80928(19) 0.53628(19) 0.3560(6) 0.0200(8) Uani d . 1 . . C
O21 0.84853(12) 0.52709(13) 0.2390(4) 0.0238(6) Uani d . 1 . . O
O22 0.81792(14) 0.53351(14) 0.5266(4) 0.0234(6) Uani d . 1 . . O
C223 0.7085(2) 0.4896(2) 0.2734(7) 0.0252(9) Uani d . 1 . . C
C224 0.6403(2) 0.4970(2) 0.2298(9) 0.0367(12) Uani d . 1 . . C
S2 0.60579(6) 0.42868(6) 0.1335(2) 0.0450(4) Uani d . 1 . . S
C225 0.6341(3) 0.4343(3) -0.0931(9) 0.0510(16) Uani d . 1 . . C
N23 0.72092(15) 0.66618(15) -0.0655(5) 0.0181(7) Uani d . 1 . . N
C231 0.7461(2) 0.6308(2) -0.2175(6) 0.0258(9) Uani d . 1 . . C
C24 0.69186(19) 0.72212(18) -0.1035(6) 0.0191(8) Uani d . 1 . . C
O24 0.69041(16) 0.74174(14) -0.2600(4) 0.0280(7) Uani d . 1 . . O
C25 0.66617(18) 0.75384(18) 0.0503(6) 0.0170(8) Uani d . 1 . . C
N25 0.63596(15) 0.80634(15) 0.0074(5) 0.0200(7) Uani d . 1 . . N
O25 0.60948(13) 0.83649(13) 0.1321(4) 0.0226(6) Uani d . 1 . . O
C26 0.67291(16) 0.72692(17) 0.2261(6) 0.0179(7) Uani d . 1 . . C
N26 0.65346(17) 0.75685(17) 0.3697(5) 0.0244(8) Uani d . 1 . . N
O1 0.93625(13) 0.54798(11) -0.0689(4) 0.0184(6) Uani d . 1 . . O
O2 1.06933(13) 0.52130(12) 0.0827(4) 0.0190(6) Uani d . 1 . . O
O3 1.01385(12) 0.41948(12) -0.1166(4) 0.0188(6) Uani d . 1 . . O
O4 0.87330(12) 0.40261(12) -0.0322(5) 0.0223(6) Uani d . 1 . . O
O5 0.7905(2) 0.49769(17) 0.8651(5) 0.0559(12) Uani d . 1 . . O
O6 1.10685(14) 0.36521(14) 0.0764(5) 0.0272(7) Uani d . 1 . . O
O7 1.01064(16) 0.26337(17) 0.1120(6) 0.0429(9) Uani d . 1 . . O
H12 0.9278 0.2458 0.2462 0.026 Uiso calc R 1 . . H
H121 0.8900 0.2529 0.6034 0.028 Uiso calc R 1 . . H
H1AA 1.0169 0.2371 0.5178 0.054 Uiso calc PR 0.39 A -1 H
H1AB 0.9861 0.2315 0.7117 0.054 Uiso calc PR 0.39 A -1 H
H1BA 1.0146 0.2263 0.4958 0.054 Uiso calc PR 0.27 A -2 H
H1BB 0.9940 0.2381 0.7001 0.054 Uiso calc PR 0.27 A -2 H
H1CA 1.0134 0.2216 0.4907 0.054 Uiso calc PR 0.34 A -3 H
H1CB 0.9967 0.2394 0.6955 0.054 Uiso calc PR 0.34 A -3 H
H12A 0.9492 0.1395 0.4818 0.051 Uiso calc PR 0.39 B -1 H
H12B 0.9696 0.1349 0.6871 0.051 Uiso calc PR 0.39 B -1 H
H12G 1.0650 0.0903 0.2057 0.127 Uiso calc PR 0.195 B -1 H
H12H 1.0315 0.1554 0.2310 0.127 Uiso calc PR 0.195 B -1 H
H12I 0.9926 0.0929 0.2475 0.127 Uiso calc PR 0.195 B -1 H
H12J 0.9944 0.1355 0.2504 0.127 Uiso calc PR 0.195 B -1 H
H12K 1.0279 0.0703 0.2252 0.127 Uiso calc PR 0.195 B -1 H
H12L 1.0667 0.1328 0.2086 0.127 Uiso calc PR 0.195 B -1 H
H12C 0.9493 0.1368 0.4907 0.051 Uiso calc PR 0.27 B -2 H
H12D 0.9355 0.1474 0.7004 0.051 Uiso calc PR 0.27 B -2 H
H12M 1.0696 0.1092 0.9483 0.064 Uiso calc PR 0.135 B -2 H
H12N 0.9972 0.1234 0.9481 0.064 Uiso calc PR 0.135 B -2 H
H12O 1.0452 0.1763 0.8940 0.064 Uiso calc PR 0.135 B -2 H
H12P 1.0051 0.1634 0.9119 0.064 Uiso calc PR 0.135 B -2 H
H12Q 1.0775 0.1492 0.9122 0.064 Uiso calc PR 0.135 B -2 H
H12R 1.0295 0.0963 0.9663 0.064 Uiso calc PR 0.135 B -2 H
H12E 0.9535 0.1349 0.4979 0.051 Uiso calc PR 0.34 B -3 H
H12F 0.9176 0.1572 0.6739 0.051 Uiso calc PR 0.34 B -3 H
H12S 0.9809 0.0147 0.8647 0.195 Uiso calc PR 0.17 B -3 H
H12T 0.9490 0.0250 0.6722 0.195 Uiso calc PR 0.17 B -3 H
H12U 0.9211 0.0575 0.8482 0.195 Uiso calc PR 0.17 B -3 H
H12V 0.9198 0.0501 0.7254 0.195 Uiso calc PR 0.17 B -3 H
H12Y 0.9517 0.0398 0.9179 0.195 Uiso calc PR 0.17 B -3 H
H12Z 0.9796 0.0073 0.7419 0.195 Uiso calc PR 0.17 B -3 H
H13A 0.8802 0.2624 0.0009 0.057 Uiso calc R 1 . . H
H13B 0.8518 0.2108 -0.1292 0.057 Uiso calc R 1 . . H
H13C 0.9129 0.1965 -0.0158 0.057 Uiso calc R 1 . . H
H16A 0.7441 0.1598 0.6756 0.031 Uiso calc R 1 . . H
H16B 0.6961 0.1286 0.5565 0.031 Uiso calc R 1 . . H
H22 0.7589 0.5670 0.0295 0.023 Uiso calc R 1 . . H
H221 0.7220 0.5768 0.3912 0.024 Uiso calc R 1 . . H
H22A 0.7284 0.4658 0.1754 0.030 Uiso calc R 1 . . H
H22B 0.7127 0.4655 0.3863 0.030 Uiso calc R 1 . . H
H22C 0.6353 0.5316 0.1441 0.044 Uiso calc R 1 . . H
H22D 0.6180 0.5078 0.3420 0.044 Uiso calc R 1 . . H
H22E 0.6167 0.4710 -0.1510 0.076 Uiso calc R 1 . . H
H22F 0.6220 0.3976 -0.1611 0.076 Uiso calc R 1 . . H
H22G 0.6792 0.4375 -0.0912 0.076 Uiso calc R 1 . . H
H23A 0.7891 0.6199 -0.1920 0.039 Uiso calc R 1 . . H
H23B 0.7442 0.6558 -0.3276 0.039 Uiso calc R 1 . . H
H23C 0.7219 0.5931 -0.2343 0.039 Uiso calc R 1 . . H
H26A 0.6576 0.7403 0.4775 0.029 Uiso calc R 1 . . H
H26B 0.6363 0.7934 0.3579 0.029 Uiso calc R 1 . . H
H11W 0.9016 0.5341 -0.0990 0.022 Uiso d R 1 . . H
H12W 0.9272 0.5818 -0.0204 0.022 Uiso d R 1 . . H
H21W 1.0729 0.5585 0.1128 0.023 Uiso d R 1 . . H
H22W 1.1041 0.5046 0.0714 0.023 Uiso d R 1 . . H
H31W 1.0419 0.3983 -0.0692 0.023 Uiso d R 1 . . H
H32W 0.9928 0.3971 -0.1856 0.023 Uiso d R 1 . . H
H41W 0.8506 0.3841 0.0418 0.027 Uiso d R 1 . . H
H42W 0.8839 0.3775 -0.1129 0.027 Uiso d R 1 . . H
H51W 0.8159 0.4708 0.8988 0.067 Uiso d R 1 . . H
H52W 0.7930 0.5021 0.7526 0.067 Uiso d R 1 . . H
H61W 1.1312 0.3952 0.0843 0.033 Uiso d R 1 . . H
H62W 1.1086 0.3511 0.1820 0.033 Uiso d R 1 . . H
H71W 1.0123 0.2950 0.1771 0.052 Uiso d R 1 . . H
H72W 1.0467 0.2498 0.1233 0.052 Uiso d R 1 . . H

loop_
_atom_site_aniso_label
_atom_site_aniso_U_11
_atom_site_aniso_U_22
_atom_site_aniso_U_33
_atom_site_aniso_U_12
_atom_site_aniso_U_13
_atom_site_aniso_U_23
Ba1 0.02159(11) 0.01554(10) 0.01155(11) 0.00029(8) -0.00143(9) 0.00103(9)
N11 0.0230(15) 0.0178(14) 0.0132(17) -0.0080(11) -0.0011(15) 0.0015(14)
C12 0.024(2) 0.0162(18) 0.017(2) -0.0076(15) -0.0014(16) 0.0006(15)
N12 0.0250(17) 0.0230(17) 0.0171(19) -0.0125(14) 0.0009(15) 0.0022(14)
C121 0.035(2) 0.0185(19) 0.017(2) -0.0065(17) -0.0050(17) 0.0007(15)
C122 0.0141(16) 0.0160(17) 0.0119(19) -0.0013(13) -0.0048(13) 0.0007(13)
O11 0.0209(14) 0.0176(13) 0.0237(17) -0.0021(11) 0.0035(12) 0.0003(12)
O12 0.0270(15) 0.0197(14) 0.0165(16) -0.0018(11) -0.0028(11) -0.0023(11)
C123 0.070(4) 0.021(2) 0.044(4) 0.004(2) -0.034(3) 0.001(2)
C12A 0.086(9) 0.016(3) 0.026(7) 0.010(4) 0.005(6) -0.006(3)
S1A 0.0432(19) 0.0331(18) 0.091(4) 0.0097(15) -0.022(2) 0.006(2)
C12D 0.105(16) 0.074(13) 0.074(15) 0.029(12) -0.010(13) -0.008(11)
C12B 0.086(9) 0.016(3) 0.026(7) 0.010(4) 0.005(6) -0.006(3)
S1B 0.048(4) 0.032(3) 0.041(4) 0.016(3) -0.014(3) -0.006(2)
C12E 0.047(11) 0.029(9) 0.052(13) 0.012(8) -0.017(10) -0.013(9)
C12C 0.086(9) 0.016(3) 0.026(7) 0.010(4) 0.005(6) -0.006(3)
S1C 0.061(4) 0.042(3) 0.134(8) -0.009(3) -0.053(4) 0.040(4)
C12F 0.12(2) 0.11(2) 0.16(3) 0.018(19) -0.05(2) 0.03(2)
N13 0.0261(18) 0.0290(19) 0.0143(18) -0.0146(15) 0.0015(15) -0.0004(15)
C131 0.044(3) 0.058(3) 0.012(2) -0.027(2) 0.003(2) -0.001(2)
C14 0.030(2) 0.023(2) 0.020(2) -0.0105(17) -0.0009(18) 0.0015(17)
O14 0.0398(18) 0.0464(19) 0.0101(16) -0.0203(15) -0.0032(14) -0.0023(14)
C15 0.0251(19) 0.0198(18) 0.017(2) -0.0040(15) 0.0002(16) 0.0009(15)
N15 0.0220(15) 0.0224(15) 0.0195(18) -0.0040(12) 0.0009(15) 0.0000(16)
O15 0.0223(15) 0.0363(17) 0.0214(17) -0.0129(13) 0.0051(13) -0.0075(13)
C16 0.0233(19) 0.0195(18) 0.015(2) -0.0041(15) -0.0001(15) -0.0010(15)
N16 0.0241(18) 0.039(2) 0.0141(19) -0.0127(15) 0.0035(14) -0.0025(16)
N21 0.0244(16) 0.0211(16) 0.0131(19) 0.0050(13) 0.0004(13) -0.0001(13)
C22 0.0244(18) 0.032(2) 0.024(2) -0.0017(15) -0.0032(16) 0.0028(17)
N22 0.0270(18) 0.0210(17) 0.0103(18) 0.0084(13) 0.0039(14) 0.0035(14)
C221 0.0203(19) 0.022(2) 0.017(2) 0.0061(15) 0.0042(16) 0.0028(16)
C222 0.023(2) 0.0183(19) 0.019(2) 0.0042(15) 0.0026(17) 0.0064(16)
O21 0.0214(13) 0.0313(15) 0.0185(17) 0.0051(11) 0.0023(12) 0.0038(13)
O22 0.0265(15) 0.0262(15) 0.0176(16) 0.0031(12) -0.0008(12) 0.0036(12)
C223 0.026(2) 0.024(2) 0.026(2) 0.0039(17) 0.0014(17) 0.0070(17)
C224 0.026(2) 0.036(2) 0.047(3) -0.0016(18) 0.001(2) 0.011(3)
S2 0.0360(7) 0.0393(7) 0.0596(10) -0.0125(5) -0.0058(6) 0.0117(7)
C225 0.056(4) 0.048(3) 0.049(4) -0.001(3) -0.008(3) -0.005(3)
N23 0.0225(16) 0.0195(15) 0.0122(19) 0.0063(12) 0.0015(13) 0.0039(13)
C231 0.033(2) 0.029(2) 0.015(2) 0.0074(18) 0.0032(18) 0.0005(17)
C24 0.0233(19) 0.0191(18) 0.015(2) 0.0038(15) -0.0005(15) 0.0027(15)
O24 0.0447(18) 0.0251(14) 0.0143(17) 0.0108(13) -0.0016(14) 0.0018(13)
C25 0.0212(19) 0.0153(18) 0.014(2) 0.0003(14) -0.0016(15) -0.0001(15)
N25 0.0228(16) 0.0140(15) 0.023(2) 0.0014(12) -0.0015(14) -0.0025(13)
O25 0.0275(15) 0.0169(13) 0.0232(16) 0.0033(11) 0.0020(13) -0.0034(12)
C26 0.0151(16) 0.0231(17) 0.015(2) 0.0005(13) -0.0023(16) -0.0001(18)
N26 0.034(2) 0.0280(19) 0.0110(18) 0.0114(15) 0.0005(15) -0.0013(15)
O1 0.0231(13) 0.0137(12) 0.0182(17) -0.0007(10) -0.0020(12) -0.0016(10)
O2 0.0213(14) 0.0163(13) 0.0195(16) -0.0042(11) 0.0053(11) -0.0033(11)
O3 0.0159(13) 0.0195(13) 0.0212(16) -0.0002(10) -0.0039(11) -0.0048(12)
O4 0.0227(13) 0.0248(13) 0.0193(15) -0.0044(10) 0.0035(14) 0.0010(14)
O5 0.106(4) 0.045(2) 0.017(2) 0.042(2) -0.009(2) -0.0061(17)
O6 0.0332(17) 0.0257(15) 0.0228(17) -0.0006(13) -0.0080(14) 0.0024(13)
O7 0.0344(19) 0.047(2) 0.047(3) -0.0118(16) 0.0079(17) -0.0118(19)

loop_
_atom_type_symbol
_atom_type_description
_atom_type_scat_dispersion_real
_atom_type_scat_dispersion_imag
_atom_type_scat_source
C C 0.0033 0.0016 'International Tables Vol C Tables 4.2.6.8 and 6.1.1.4'
H H 0.0000 0.0000 'International Tables Vol C Tables 4.2.6.8 and 6.1.1.4'
N N 0.0061 0.0033 'International Tables Vol C Tables 4.2.6.8 and 6.1.1.4'
O O 0.0106 0.0060 'International Tables Vol C Tables 4.2.6.8 and 6.1.1.4'
S S 0.1246 0.1234 'International Tables Vol C Tables 4.2.6.8 and 6.1.1.4'
Ba Ba -0.3244 2.2819 'International Tables Vol C Tables 4.2.6.8 and 6.1.1.4'

loop_
_geom_angle_atom_site_label_1
_geom_angle_atom_site_label_2
_geom_angle_atom_site_label_3
_geom_angle_site_symmetry_1
_geom_angle_site_symmetry_3
_geom_angle
_geom_angle_publ_flag
O21 Ba1 O11 . . 119.33(8) no
O21 Ba1 O2 . 2_765 72.27(9) no
O11 Ba1 O2 . 2_765 73.31(8) no
O21 Ba1 O1 . 2_765 134.84(9) no
O11 Ba1 O1 . 2_765 68.03(8) no
O2 Ba1 O1 2_765 2_765 67.93(8) no
O21 Ba1 O1 . . 65.19(9) no
O11 Ba1 O1 . . 156.23(8) no
O2 Ba1 O1 2_765 . 127.24(8) no
O1 Ba1 O1 2_765 . 127.39(4) no
O21 Ba1 O4 . . 74.40(9) no
O11 Ba1 O4 . . 84.49(8) no
O2 Ba1 O4 2_765 . 122.58(8) no
O1 Ba1 O4 2_765 . 146.89(7) no
O1 Ba1 O4 . . 74.18(8) no
O21 Ba1 O3 . . 125.96(9) no
O11 Ba1 O3 . . 92.05(8) no
O2 Ba1 O3 2_765 . 161.36(8) no
O1 Ba1 O3 2_765 . 96.19(8) no
O1 Ba1 O3 . . 69.85(8) no
O4 Ba1 O3 . . 65.66(8) no
O21 Ba1 O2 . . 121.26(8) no
O11 Ba1 O2 . . 118.46(8) no
O2 Ba1 O2 2_765 . 116.19(7) no
O1 Ba1 O2 2_765 . 62.78(8) no
O1 Ba1 O2 . . 66.61(8) no
O4 Ba1 O2 . . 120.96(8) no
O3 Ba1 O2 . . 60.35(8) no
O21 Ba1 O3 . 2_765 73.16(8) no
O11 Ba1 O3 . 2_765 126.35(9) no
O2 Ba1 O3 2_765 2_765 61.17(8) no
O1 Ba1 O3 2_765 2_765 69.57(7) no
O1 Ba1 O3 . 2_765 77.36(8) no
O4 Ba1 O3 . 2_765 143.50(8) no
O3 Ba1 O3 . 2_765 123.91(6) no
O2 Ba1 O3 . 2_765 65.27(8) no
O21 Ba1 O25 . 4_565 62.19(8) no
O11 Ba1 O25 . 4_565 57.74(8) no
O2 Ba1 O25 2_765 4_565 61.85(8) no
O1 Ba1 O25 2_765 4_565 113.24(8) no
O1 Ba1 O25 . 4_565 117.54(8) no
O4 Ba1 O25 . 4_565 61.47(8) no
O3 Ba1 O25 . 4_565 120.16(8) no
O2 Ba1 O25 . 4_565 175.84(8) no
O3 Ba1 O25 2_765 4_565 115.10(8) no
C12 N11 C16 . . 118.3(4) no
N11 C12 N12 . . 118.3(4) no
N11 C12 N13 . . 124.2(3) no
N12 C12 N13 . . 117.5(4) no
C12 N12 C121 . . 123.8(4) no
C12 N12 H12 . . 118.1 no
C121 N12 H12 . . 118.1 no
N12 C121 C122 . . 111.4(3) no
N12 C121 C123 . . 111.9(4) no
C122 C121 C123 . . 108.1(3) no
N12 C121 H121 . . 108.5 no
C122 C121 H121 . . 108.5 no
C123 C121 H121 . . 108.5 no
O11 C122 O12 . . 126.2(3) no
O11 C122 C121 . . 118.2(4) no
O12 C122 C121 . . 115.6(3) no
C122 O11 Ba1 . . 131.3(2) no
C12B C123 C121 . . 113.4(5) no
C12A C123 C121 . . 121.4(7) no
C12C C123 C121 . . 107.7(6) no
C12B C123 H1AA . . 123.1 no
C12A C123 H1AA . . 107.0 no
C12C C123 H1AA . . 130.7 no
C121 C123 H1AA . . 107.0 no
C12B C123 H1AB . . 98.1 no
C12A C123 H1AB . . 107.0 no
C12C C123 H1AB . . 95.3 no
C121 C123 H1AB . . 107.0 no
H1AA C123 H1AB . . 106.7 no
C12B C123 H1BA . . 108.9 no
C12A C123 H1BA . . 92.6 no
C12C C123 H1BA . . 116.3 no
C121 C123 H1BA . . 108.9 no
H1AB C123 H1BA . . 120.4 no
C12B C123 H1BB . . 108.9 no
C12A C123 H1BB . . 115.2 no
C12C C123 H1BB . . 107.2 no
C121 C123 H1BB . . 108.9 no
H1AA C123 H1BB . . 93.3 no
H1BA C123 H1BB . . 107.7 no
C12B C123 H1CA . . 102.9 no
C12A C123 H1CA . . 86.6 no
C12C C123 H1CA . . 110.2 no
C121 C123 H1CA . . 110.2 no
H1AB C123 H1CA . . 124.8 no
H1BB C123 H1CA . . 112.6 no
C12B C123 H1CB . . 111.4 no
C12A C123 H1CB . . 116.7 no
C12C C123 H1CB . . 110.2 no
C121 C123 H1CB . . 110.2 no
H1AA C123 H1CB . . 89.0 no
H1BA C123 H1CB . . 103.5 no
H1CA C123 H1CB . . 108.5 no
C123 C12A S1A . . 123.3(6) no
C123 C12A H12A . . 106.5 no
S1A C12A H12A . . 106.5 no
C123 C12A H12B . . 106.5 no
S1A C12A H12B . . 106.5 no
H12A C12A H12B . . 106.5 no
C12D S1A C12A . . 95.3(11) no
S1A C12D H12G . . 109.5 no
S1A C12D H12H . . 109.5 no
H12G C12D H12H . . 109.5 no
S1A C12D H12I . . 109.5 no
H12G C12D H12I . . 109.5 no
H12H C12D H12I . . 109.5 no
S1A C12D H12J . . 109.5 no
H12G C12D H12J . . 141.1 no
H12H C12D H12J . . 56.3 no
H12I C12D H12J . . 56.3 no
S1A C12D H12K . . 109.5 no
H12G C12D H12K . . 56.3 no
H12H C12D H12K . . 141.1 no
H12I C12D H12K . . 56.3 no
H12J C12D H12K . . 109.5 no
S1A C12D H12L . . 109.5 no
H12G C12D H12L . . 56.3 no
H12H C12D H12L . . 56.3 no
H12I C12D H12L . . 141.1 no
H12J C12D H12L . . 109.5 no
H12K C12D H12L . . 109.5 no
C123 C12B S1B . . 113.5(6) no
C123 C12B H12C . . 108.9 no
S1B C12B H12C . . 108.9 no
C123 C12B H12D . . 108.9 no
S1B C12B H12D . . 108.9 no
H12C C12B H12D . . 107.7 no
C12B S1B C12E . . 96.7(15) no
S1B C12E H12M . . 109.5 no
S1B C12E H12N . . 109.5 no
H12M C12E H12N . . 109.5 no
S1B C12E H12O . . 109.5 no
H12M C12E H12O . . 109.5 no
H12N C12E H12O . . 109.5 no
S1B C12E H12P . . 109.5 no
H12M C12E H12P . . 141.1 no
H12N C12E H12P . . 56.3 no
H12O C12E H12P . . 56.3 no
S1B C12E H12Q . . 109.5 no
H12M C12E H12Q . . 56.3 no
H12N C12E H12Q . . 141.1 no
H12O C12E H12Q . . 56.3 no
H12P C12E H12Q . . 109.5 no
S1B C12E H12R . . 109.5 no
H12M C12E H12R . . 56.3 no
H12N C12E H12R . . 56.3 no
H12O C12E H12R . . 141.1 no
H12P C12E H12R . . 109.5 no
H12Q C12E H12R . . 109.5 no
C123 C12C S1C . . 117.0(6) no
C123 C12C H12E . . 108.0 no
S1C C12C H12E . . 108.0 no
C123 C12C H12F . . 108.0 no
S1C C12C H12F . . 108.0 no
H12E C12C H12F . . 107.3 no
C12F S1C C12C . . 102.0(11) no
S1C C12F H12S . . 109.5 no
S1C C12F H12T . . 109.5 no
H12S C12F H12T . . 109.5 no
S1C C12F H12U . . 109.5 no
H12S C12F H12U . . 109.5 no
H12T C12F H12U . . 109.5 no
S1C C12F H12V . . 109.5 no
H12S C12F H12V . . 141.1 no
H12T C12F H12V . . 56.3 no
H12U C12F H12V . . 56.3 no
S1C C12F H12Y . . 109.5 no
H12S C12F H12Y . . 56.3 no
H12T C12F H12Y . . 141.1 no
H12U C12F H12Y . . 56.3 no
H12V C12F H12Y . . 109.5 no
S1C C12F H12Z . . 109.5 no
H12S C12F H12Z . . 56.3 no
H12T C12F H12Z . . 56.3 no
H12U C12F H12Z . . 141.1 no
H12V C12F H12Z . . 109.5 no
H12Y C12F H12Z . . 109.5 no
C12 N13 C14 . . 121.1(3) no
C12 N13 C131 . . 120.5(3) no
C14 N13 C131 . . 118.4(4) no
N13 C131 H13A . . 109.5 no
N13 C131 H13B . . 109.5 no
H13A C131 H13B . . 109.5 no
N13 C131 H13C . . 109.5 no
H13A C131 H13C . . 109.5 no
H13B C131 H13C . . 109.5 no
O14 C14 N13 . . 120.0(4) no
O14 C14 C15 . . 125.0(4) no
N13 C14 C15 . . 115.0(4) no
N15 C15 C16 . . 127.2(4) no
N15 C15 C14 . . 113.5(4) no
C16 C15 C14 . . 119.3(4) no
O15 N15 C15 . . 117.1(4) no
N16 C16 N11 . . 116.4(4) no
N16 C16 C15 . . 121.8(4) no
N11 C16 C15 . . 121.8(4) no
C16 N16 H16A . . 120.0 no
C16 N16 H16B . . 120.0 no
H16A N16 H16B . . 120.0 no
C22 N21 C26 . . 118.6(4) no
N21 C22 N22 . . 119.8(4) no
N21 C22 N23 . . 123.6(3) no
N22 C22 N23 . . 116.6(4) no
C22 N22 C221 . . 123.3(3) no
C22 N22 H22 . . 118.4 no
C221 N22 H22 . . 118.4 no
N22 C221 C222 . . 110.7(3) no
N22 C221 C223 . . 109.8(3) no
C222 C221 C223 . . 107.2(3) no
N22 C221 H221 . . 109.7 no
C222 C221 H221 . . 109.7 no
C223 C221 H221 . . 109.7 no
O21 C222 O22 . . 125.9(4) no
O21 C222 C221 . . 118.6(4) no
O22 C222 C221 . . 115.5(4) no
C222 O21 Ba1 . . 136.4(3) no
C224 C223 C221 . . 113.6(3) no
C224 C223 H22A . . 108.9 no
C221 C223 H22A . . 108.9 no
C224 C223 H22B . . 108.9 no
C221 C223 H22B . . 108.9 no
H22A C223 H22B . . 107.7 no
C223 C224 S2 . . 113.6(3) no
C223 C224 H22C . . 108.8 no
S2 C224 H22C . . 108.8 no
C223 C224 H22D . . 108.8 no
S2 C224 H22D . . 108.8 no
H22C C224 H22D . . 107.7 no
C225 S2 C224 . . 99.9(3) no
S2 C225 H22E . . 109.5 no
S2 C225 H22F . . 109.5 no
H22E C225 H22F . . 109.5 no
S2 C225 H22G . . 109.5 no
H22E C225 H22G . . 109.5 no
H22F C225 H22G . . 109.5 no
C22 N23 C24 . . 121.1(3) no
C22 N23 C231 . . 120.6(3) no
C24 N23 C231 . . 117.9(3) no
N23 C231 H23A . . 109.5 no
N23 C231 H23B . . 109.5 no
H23A C231 H23B . . 109.5 no
N23 C231 H23C . . 109.5 no
H23A C231 H23C . . 109.5 no
H23B C231 H23C . . 109.5 no
O24 C24 N23 . . 120.0(4) no
O24 C24 C25 . . 124.5(4) no
N23 C24 C25 . . 115.5(4) no
N25 C25 C26 . . 127.3(4) no
N25 C25 C24 . . 113.9(4) no
C26 C25 C24 . . 118.9(3) no
O25 N25 C25 . . 118.9(4) no
N25 O25 Ba1 . 3_654 110.5(2) no
N26 C26 N21 . . 118.1(4) no
N26 C26 C25 . . 120.0(3) no
N21 C26 C25 . . 121.9(4) no
C26 N26 H26A . . 120.0 no
C26 N26 H26B . . 120.0 no
H26A N26 H26B . . 120.0 no
Ba1 O1 Ba1 2_764 . 103.64(9) no
Ba1 O1 H11W 2_764 . 123.4 no
Ba1 O1 H11W . . 96.1 no
Ba1 O1 H12W 2_764 . 120.4 no
Ba1 O1 H12W . . 107.0 no
H11W O1 H12W . . 102.6 no
Ba1 O2 Ba1 2_764 . 101.88(9) no
Ba1 O2 H21W 2_764 . 99.1 no
Ba1 O2 H21W . . 114.1 no
Ba1 O2 H22W 2_764 . 98.0 no
Ba1 O2 H22W . . 126.5 no
H21W O2 H22W . . 110.9 no
Ba1 O4 H41W . . 100.1 no
Ba1 O4 H42W . . 124.7 no
H41W O4 H42W . . 108.3 no
Ba1 O3 Ba1 . 2_764 99.85(8) no
Ba1 O3 H31W . . 97.6 no
Ba1 O3 H31W 2_764 . 120.2 no
Ba1 O3 H32W . . 118.1 no
Ba1 O3 H32W 2_764 . 111.1 no
H31W O3 H32W . . 109.5 no
H51W O5 H52W . . 109.5 no
H61W O6 H62W . . 100.8 no
H71W O7 H72W . . 100.9 no

loop_
_geom_bond_atom_site_label_1
_geom_bond_atom_site_label_2
_geom_bond_site_symmetry_2
_geom_bond_distance
_geom_bond_publ_flag
Ba1 O11 . 2.756(3) no
Ba1 O21 . 2.747(3) no
Ba1 O2 2_765 2.815(3) no
Ba1 O1 2_765 2.826(3) no
Ba1 O1 . 2.829(3) no
Ba1 O2 . 2.909(3) no
Ba1 O3 . 2.894(3) no
Ba1 O4 . 2.888(3) no
Ba1 O3 2_765 2.915(3) no
Ba1 O25 4_565 3.299(3) no
Ba1 Ba1 2_765 4.4451(2) no
Ba1 Ba1 2_764 4.4451(2) no
N11 C12 . 1.329(5) no
N11 C16 . 1.355(5) no
C12 N12 . 1.333(5) no
C12 N13 . 1.382(5) no
N12 C121 . 1.446(6) no
N12 H12 . 0.88 no
C121 C122 . 1.529(5) no
C121 C123 . 1.538(7) no
C121 H121 . 1.00 no
C122 O11 . 1.258(5) no
C122 O12 . 1.261(5) no
C123 C12B . 1.523(5) no
C123 C12A . 1.523(5) no
C123 C12C . 1.524(5) no
C123 H1AA . 0.99 no
C123 H1AB . 0.99 no
C123 H1BA . 0.99 no
C123 H1BB . 0.99 no
C123 H1CA . 0.99 no
C123 H1CB . 0.99 no
C12A S1A . 1.756(5) no
C12A H12A . 0.99 no
C12A H12B . 0.99 no
S1A C12D . 1.753(5) no
C12D H12G . 0.98 no
C12D H12H . 0.98 no
C12D H12I . 0.98 no
C12D H12J . 0.98 no
C12D H12K . 0.98 no
C12D H12L . 0.98 no
C12B S1B . 1.754(5) no
C12B H12C . 0.99 no
C12B H12D . 0.99 no
S1B C12E . 1.756(5) no
C12E H12M . 0.98 no
C12E H12N . 0.98 no
C12E H12O . 0.98 no
C12E H12P . 0.98 no
C12E H12Q . 0.98 no
C12E H12R . 0.98 no
C12C S1C . 1.754(5) no
C12C H12E . 0.99 no
C12C H12F . 0.99 no
S1C C12F . 1.750(5) no
C12F H12S . 0.98 no
C12F H12T . 0.98 no
C12F H12U . 0.98 no
C12F H12V . 0.98 no
C12F H12Y . 0.98 no
C12F H12Z . 0.98 no
N13 C14 . 1.399(5) no
N13 C131 . 1.463(6) no
C131 H13A . 0.98 no
C131 H13B . 0.98 no
C131 H13C . 0.98 no
C14 O14 . 1.226(6) no
C14 C15 . 1.456(6) no
C15 N15 . 1.347(5) no
C15 C16 . 1.427(6) no
N15 O15 . 1.286(5) no
C16 N16 . 1.309(5) no
N16 H16A . 0.88 no
N16 H16B . 0.88 no
N21 C22 . 1.329(5) no
N21 C26 . 1.339(5) no
C22 N22 . 1.329(5) no
C22 N23 . 1.380(5) no
N22 C221 . 1.463(5) no
N22 H22 . 0.88 no
C221 C222 . 1.545(6) no
C221 C223 . 1.545(6) no
C221 H221 . 1.00 no
C222 O21 . 1.231(5) no
C222 O22 . 1.279(6) no
C223 C224 . 1.523(6) no
C223 H22A . 0.99 no
C223 H22B . 0.99 no
C224 S2 . 1.807(5) no
C224 H22C . 0.99 no
C224 H22D . 0.99 no
S2 C225 . 1.791(7) no
C225 H22E . 0.98 no
C225 H22F . 0.98 no
C225 H22G . 0.98 no
N23 C24 . 1.396(5) no
N23 C231 . 1.468(5) no
C231 H23A . 0.98 no
C231 H23B . 0.98 no
C231 H23C . 0.98 no
C24 O24 . 1.235(5) no
C24 C25 . 1.442(6) no
C25 N25 . 1.352(5) no
C25 C26 . 1.435(6) no
N25 O25 . 1.269(5) no
O25 Ba1 3_654 3.299(3) no
C26 N26 . 1.316(6) no
N26 H26A . 0.88 no
N26 H26B . 0.88 no
O1 H11W . 0.84 no
O1 H12W . 0.84 no
O2 H21W . 0.84 no
O2 H22W . 0.84 no
O3 H31W . 0.84 no
O3 H32W . 0.84 no
O4 H41W . 0.84 no
O4 H42W . 0.84 no
O5 H51W . 0.84 no
O5 H52W . 0.84 no
O6 H61W . 0.84 no
O6 H62W . 0.84 no
O7 H71W . 0.84 no
O7 H72W . 0.84 no

loop_
_geom_hbond_atom_site_label_D
_geom_hbond_atom_site_label_H
_geom_hbond_atom_site_label_A
_geom_hbond_site_symmetry_A
_geom_hbond_distance_DH
_geom_hbond_distance_HA
_geom_hbond_distance_DA
_geom_hbond_angle_DHA
_geom_hbond_publ_flag
N12 H12 O7 1_555 0.88 2.09 2.915(5) 156 y
N16 H16A O14 1_556 0.88 2.07 2.890(5) 155 y
N16 H16B O15 . 0.88 1.99 2.623(5) 128 y
N16 H16B O6 3_645 0.88 2.45 2.976(5) 119 n
N22 H22 O5 1_554 0.88 2.05 2.891(5) 159 y
N26 H26A O24 1_556 0.88 2.07 2.875(5) 152 y
N26 H26B O25 . 0.88 2.00 2.644(5) 129 y
O1 H11W O5 1_554 0.84 2.55 3.379(5) 170 n
O1 H12W O15 3_654 0.84 1.86 2.702(4) 175 y
O1 H12W N15 3_654 0.84 2.57 3.321(4) 149 n
O2 H21W O12 2_764 0.84 1.91 2.738(4) 169 y
O2 H22W O22 2_764 0.84 1.91 2.752(4) 176 y
O3 H31W O6 . 0.84 1.92 2.741(4) 167 y
O3 H32W O12 1_554 0.84 1.94 2.768(4) 171 y
O4 H41W O25 4_565 0.84 2.54 3.180(5) 134 n
O4 H41W N25 4_565 0.84 1.91 2.721(5) 161 y
O4 H42W O12 1_554 0.84 2.07 2.832(4) 151 y
O5 H51W O4 1_556 0.84 2.00 2.842(5) 176 y
O5 H52W O22 . 0.84 1.88 2.687(5) 160 y
O6 H61W O22 2_764 0.84 1.95 2.761(4) 163 y
O6 H62W N15 4_665 0.84 2.21 3.047(6) 176 y
O7 H71W O11 1_555 0.84 2.10 2.832(5) 145 y
O7 H72W O14 4_665 0.84 2.22 3.055(5) 170 y

loop_
_geom_torsion_atom_site_label_1
_geom_torsion_atom_site_label_2
_geom_torsion_atom_site_label_3
_geom_torsion_atom_site_label_4
_geom_torsion_site_symmetry_1
_geom_torsion_site_symmetry_4
_geom_torsion
_geom_torsion_publ_flag
C16 N11 C12 N12 . . -178.9(4) no
C16 N11 C12 N13 . . 0.4(6) no
N11 C12 N12 C121 . . -4.4(6) no
N13 C12 N12 C121 . . 176.3(4) no
C12 N12 C121 C122 . . -128.6(4) no
C12 N12 C121 C123 . . 110.3(5) no
N12 C121 C122 O11 . . -33.5(5) no
C123 C121 C122 O11 . . 89.8(5) no
N12 C121 C122 O12 . . 149.4(4) no
C123 C121 C122 O12 . . -87.4(5) no
O12 C122 O11 Ba1 . . -37.4(6) no
C121 C122 O11 Ba1 . . 145.8(3) no
O21 Ba1 O11 C122 . . -34.1(3) no
O2 Ba1 O11 C122 2_765 . 23.7(3) no
O1 Ba1 O11 C122 2_765 . 96.1(3) no
O1 Ba1 O11 C122 . . -128.7(3) no
O4 Ba1 O11 C122 . . -102.7(3) no
O3 Ba1 O11 C122 . . -168.0(3) no
O2 Ba1 O11 C122 . . 134.9(3) no
O3 Ba1 O11 C122 2_765 . 56.0(3) no
O25 Ba1 O11 C122 4_565 . -43.1(3) no
Ba1 Ba1 O11 C122 2_765 . 61.9(3) no
Ba1 Ba1 O11 C122 2_764 . 179.6(3) no
N12 C121 C123 C12B . . -61.4(17) no
C122 C121 C123 C12B . . 175.6(17) no
N12 C121 C123 C12A . . -45.4(10) no
C122 C121 C123 C12A . . -168.4(9) no
N12 C121 C123 C12C . . -66.9(15) no
C122 C121 C123 C12C . . 170.1(14) no
C12B C123 C12A S1A . . -157(6) no
C12C C123 C12A S1A . . -161(3) no
C121 C123 C12A S1A . . 138.9(12) no
C123 C12A S1A C12D . . -88.9(17) no
C12A C123 C12B S1B . . 52(4) no
C12C C123 C12B S1B . . -142(16) no
C121 C123 C12B S1B . . 174.5(15) no
C123 C12B S1B C12E . . 75(2) no
C12B C123 C12C S1C . . 58(12) no
C12A C123 C12C S1C . . 68(3) no
C121 C123 C12C S1C . . -162.8(17) no
C123 C12C S1C C12F . . 170(2) no
N11 C12 N13 C14 . . -4.3(7) no
N12 C12 N13 C14 . . 175.0(4) no
N11 C12 N13 C131 . . 174.8(4) no
N12 C12 N13 C131 . . -5.9(7) no
C12 N13 C14 O14 . . -174.0(4) no
C131 N13 C14 O14 . . 6.9(7) no
C12 N13 C14 C15 . . 6.6(6) no
C131 N13 C14 C15 . . -172.6(4) no
O14 C14 C15 N15 . . -4.9(6) no
N13 C14 C15 N15 . . 174.5(4) no
O14 C14 C15 C16 . . 175.1(4) no
N13 C14 C15 C16 . . -5.5(6) no
C16 C15 N15 O15 . . -2.0(6) no
C14 C15 N15 O15 . . 178.0(3) no
C12 N11 C16 N16 . . -179.2(4) no
C12 N11 C16 C15 . . 0.7(6) no
N15 C15 C16 N16 . . 1.9(7) no
C14 C15 C16 N16 . . -178.1(4) no
N15 C15 C16 N11 . . -177.9(4) no
C14 C15 C16 N11 . . 2.0(6) no
C26 N21 C22 N22 . . -176.5(4) no
C26 N21 C22 N23 . . 4.6(6) no
N21 C22 N22 C221 . . 3.8(6) no
N23 C22 N22 C221 . . -177.2(4) no
C22 N22 C221 C222 . . -119.2(4) no
C22 N22 C221 C223 . . 122.6(4) no
N22 C221 C222 O21 . . -31.5(5) no
C223 C221 C222 O21 . . 88.2(5) no
N22 C221 C222 O22 . . 149.5(4) no
C223 C221 C222 O22 . . -90.7(4) no
O22 C222 O21 Ba1 . . 24.8(7) no
C221 C222 O21 Ba1 . . -154.0(3) no
O11 Ba1 O21 C222 . . 40.2(4) no
O2 Ba1 O21 C222 2_765 . -18.1(4) no
O1 Ba1 O21 C222 2_765 . -47.1(4) no
O1 Ba1 O21 C222 . . -166.0(4) no
O4 Ba1 O21 C222 . . 114.5(4) no
O3 Ba1 O21 C222 . . 157.5(4) no
O2 Ba1 O21 C222 . . -128.4(4) no
O3 Ba1 O21 C222 2_765 . -82.5(4) no
O25 Ba1 O21 C222 4_565 . 48.9(4) no
Ba1 Ba1 O21 C222 2_765 . -49.9(4) no
Ba1 Ba1 O21 C222 2_764 . -165.3(4) no
N22 C221 C223 C224 . . -64.6(5) no
C222 C221 C223 C224 . . 175.1(4) no
C221 C223 C224 S2 . . 161.3(3) no
C223 C224 S2 C225 . . -77.4(5) no
N21 C22 N23 C24 . . -8.3(6) no
N22 C22 N23 C24 . . 172.8(4) no
N21 C22 N23 C231 . . 179.0(4) no
N22 C22 N23 C231 . . 0.0(6) no
C22 N23 C24 O24 . . -176.2(4) no
C231 N23 C24 O24 . . -3.2(6) no
C22 N23 C24 C25 . . 5.1(5) no
C231 N23 C24 C25 . . 178.0(4) no
O24 C24 C25 N25 . . 4.2(6) no
N23 C24 C25 N25 . . -177.1(3) no
O24 C24 C25 C26 . . -177.8(4) no
N23 C24 C25 C26 . . 0.9(5) no
C26 C25 N25 O25 . . -0.6(6) no
C24 C25 N25 O25 . . 177.2(3) no
C25 N25 O25 Ba1 . 3_654 -177.6(3) no
C22 N21 C26 N26 . . -178.2(4) no
C22 N21 C26 C25 . . 1.8(6) no
N25 C25 C26 N26 . . -6.7(6) no
C24 C25 C26 N26 . . 175.6(4) no
N25 C25 C26 N21 . . 173.2(4) no
C24 C25 C26 N21 . . -4.5(6) no
O21 Ba1 O1 Ba1 . 2_764 178.89(12) no
O11 Ba1 O1 Ba1 . 2_764 -74.3(2) no
O2 Ba1 O1 Ba1 2_765 2_764 139.51(8) no
O1 Ba1 O1 Ba1 2_765 2_764 50.25(13) no
O4 Ba1 O1 Ba1 . 2_764 -101.30(9) no
O3 Ba1 O1 Ba1 . 2_764 -31.93(8) no
O2 Ba1 O1 Ba1 . 2_764 33.53(8) no
O3 Ba1 O1 Ba1 2_765 2_764 101.81(9) no
O25 Ba1 O1 Ba1 4_565 2_764 -146.27(8) no
Ba1 Ba1 O1 Ba1 2_765 2_764 93.85(7) no
O21 Ba1 O2 Ba1 . 2_764 -70.54(12) no
O11 Ba1 O2 Ba1 . 2_764 120.71(10) no
O2 Ba1 O2 Ba1 2_765 2_764 -154.89(11) no
O1 Ba1 O2 Ba1 2_765 2_764 161.48(11) no
O1 Ba1 O2 Ba1 . 2_764 -33.42(8) no
O4 Ba1 O2 Ba1 . 2_764 19.30(12) no
O3 Ba1 O2 Ba1 . 2_764 45.87(8) no
O3 Ba1 O2 Ba1 2_765 2_764 -119.79(10) no
Ba1 Ba1 O2 Ba1 2_765 2_764 -160.39(8) no
O21 Ba1 O3 Ba1 . 2_764 65.45(11) no
O11 Ba1 O3 Ba1 . 2_764 -165.39(9) no
O2 Ba1 O3 Ba1 2_765 2_764 -127.9(2) no
O1 Ba1 O3 Ba1 2_765 2_764 -97.27(8) no
O1 Ba1 O3 Ba1 . 2_764 30.38(7) no
O4 Ba1 O3 Ba1 . 2_764 111.60(10) no
O2 Ba1 O3 Ba1 . 2_764 -43.50(8) no
O3 Ba1 O3 Ba1 2_765 2_764 -27.77(10) no
O25 Ba1 O3 Ba1 4_565 2_764 141.26(7) no
Ba1 Ba1 O3 Ba1 2_765 2_764 -77.80(9) no
